data_4024434
loop_
_publ_author_name
'Chao Zhou'
'Zhao Fang'
'Chunling Fu'
'Shengming Ma'

_publ_section_title
;
Highly Regio- and Stereoselective Oxidative Hydroacetoxylation of
1,2-Allenylic Sulfoxides via a Different Mechanism
;
_journal_name_full 'Journal of Organic Chemistry'
_journal_page_first 2887
_journal_page_last 2890
_journal_paper_doi 10.1021/jo802755k
_journal_volume 74
_journal_year 2009
_chemical_formula_sum 'C14 H18 O4 S'
_chemical_formula_weight 282.34
_chemical_name_systematic
; 
 ? 
;
_space_group_IT_number 14
_symmetry_cell_setting monoclinic
_symmetry_space_group_name_Hall '-P 2ybc'
_symmetry_space_group_name_H-M 'P 1 21/c 1'
_atom_sites_solution_hydrogens geom
_atom_sites_solution_primary direct
_atom_sites_solution_secondary difmap
_audit_creation_method SHELXL-97
_cell_angle_alpha 90.00
_cell_angle_beta 111.071(3)
_cell_angle_gamma 90.00
_cell_formula_units_Z 4
_cell_length_a 8.3591(13)
_cell_length_b 23.949(4)
_cell_length_c 8.0712(13)
_cell_measurement_reflns_used 1566
_cell_measurement_temperature 293(2)
_cell_measurement_theta_max 42.148
_cell_measurement_theta_min 5.222
_cell_volume 1507.7(4)
_computing_cell_refinement 'Bruker SMART'
_computing_data_collection 'Bruker SMART'
_computing_data_reduction 'Bruker SHELXTL'
_computing_molecular_graphics 'Bruker SHELXTL'
_computing_publication_material 'Bruker SHELXTL'
_computing_structure_refinement 'SHELXL-97 (Sheldrick, 1997)'
_computing_structure_solution 'SHELXS-97 (Sheldrick, 1990)'
_diffrn_ambient_temperature 293(2)
_diffrn_measured_fraction_theta_full 0.994
_diffrn_measured_fraction_theta_max 0.994
_diffrn_measurement_device_type 'CCD area detector'
_diffrn_measurement_method 'phi and omega scans'
_diffrn_radiation_monochromator graphite
_diffrn_radiation_source 'fine-focus sealed tube'
_diffrn_radiation_type MoK\a
_diffrn_radiation_wavelength 0.71073
_diffrn_reflns_av_R_equivalents 0.1402
_diffrn_reflns_av_sigmaI/netI 0.1152
_diffrn_reflns_limit_h_max 8
_diffrn_reflns_limit_h_min -10
_diffrn_reflns_limit_k_max 24
_diffrn_reflns_limit_k_min -30
_diffrn_reflns_limit_l_max 10
_diffrn_reflns_limit_l_min -10
_diffrn_reflns_number 8774
_diffrn_reflns_theta_full 27.00
_diffrn_reflns_theta_max 27.00
_diffrn_reflns_theta_min 1.70
_exptl_absorpt_coefficient_mu 0.221
_exptl_absorpt_correction_T_max 1.00000
_exptl_absorpt_correction_T_min 0.75917
_exptl_absorpt_correction_type empirical
_exptl_crystal_colour colorless
_exptl_crystal_density_diffrn 1.244
_exptl_crystal_density_method 'not measured'
_exptl_crystal_description plate
_exptl_crystal_F_000 600
_exptl_crystal_size_max 0.516
_exptl_crystal_size_mid 0.404
_exptl_crystal_size_min 0.059
_refine_diff_density_max 0.276
_refine_diff_density_min -0.289
_refine_diff_density_rms 0.063
_refine_ls_extinction_coef 0.007(2)
_refine_ls_extinction_expression Fc^*^=kFc[1+0.001xFc^2^\l^3^/sin(2\q)]^-1/4^
_refine_ls_extinction_method SHELXL
_refine_ls_goodness_of_fit_ref 0.889
_refine_ls_hydrogen_treatment mixed
_refine_ls_matrix_type full
_refine_ls_number_parameters 184
_refine_ls_number_reflns 3276
_refine_ls_number_restraints 0
_refine_ls_restrained_S_all 0.889
_refine_ls_R_factor_all 0.1147
_refine_ls_R_factor_gt 0.0664
_refine_ls_shift/su_max 0.094
_refine_ls_shift/su_mean 0.033
_refine_ls_structure_factor_coef Fsqd
_refine_ls_weighting_details 'calc w=1/[\s^2^(Fo^2^)+(0.0826P)^2^+0.0000P] where P=(Fo^2^+2Fc^2^)/3'
_refine_ls_weighting_scheme calc
_refine_ls_wR_factor_gt 0.1588
_refine_ls_wR_factor_ref 0.1824
_reflns_number_gt 1695
_reflns_number_total 3276
_reflns_threshold_expression >2sigma(I)
_cod_data_source_file jo802755k_si_004.cif
_cod_data_source_block cd26150
_cod_depositor_comments
;
The following automatic conversions were performed:
'_symmetry_cell_setting' value 'Monoclinic' changed to 'monoclinic'
according to '/home/saulius/struct/CIF-dictionaries/cif_core.dic'
dictionary named 'cif_core.dic' version 2.4.1 from 2010-06-29.

Automatic conversion script
Id: cif_fix_enum 1527 2010-12-29 10:47:43Z saulius 
;
_cod_original_sg_symbol_H-M P2(1)/c
_cod_database_code 4024434

loop_
_symmetry_equiv_pos_as_xyz
'x, y, z'
'-x, y+1/2, -z+1/2'
'-x, -y, -z'
'x, -y-1/2, z-1/2'

loop_
_atom_site_label
_atom_site_type_symbol
_atom_site_fract_x
_atom_site_fract_y
_atom_site_fract_z
_atom_site_U_iso_or_equiv
_atom_site_adp_type
_atom_site_occupancy
_atom_site_symmetry_multiplicity
_atom_site_calc_flag
_atom_site_refinement_flags
_atom_site_disorder_assembly
_atom_site_disorder_group
S1 S 0.17244(10) 0.66397(3) 0.66124(11) 0.0654(3) Uani 1 1 d . . .
O1 O 0.2714(3) 0.71272(9) 0.6620(4) 0.0913(8) Uani 1 1 d . . .
O2 O 0.1283(4) 0.62769(10) 0.5099(3) 0.0961(8) Uani 1 1 d . . .
O3 O 0.2270(3) 0.47649(8) 0.7937(3) 0.0761(7) Uani 1 1 d . . .
O4 O -0.0376(3) 0.50135(12) 0.7669(4) 0.1012(9) Uani 1 1 d . . .
C1 C 0.2829(4) 0.62664(12) 0.8583(4) 0.0615(8) Uani 1 1 d . . .
C2 C 0.3033(4) 0.57147(14) 0.8575(5) 0.0693(9) Uani 1 1 d . . .
C3 C 0.2491(5) 0.52918(13) 0.7133(5) 0.0708(9) Uani 1 1 d . . .
C4 C 0.3837(5) 0.51835(15) 0.6342(6) 0.0952(12) Uani 1 1 d . . .
H4A H 0.4907 0.5099 0.7272 0.123 Uiso 1 1 calc R . .
H4B H 0.3969 0.5509 0.5709 0.123 Uiso 1 1 calc R . .
H4C H 0.3494 0.4873 0.5539 0.123 Uiso 1 1 calc R . .
C5 C 0.0771(5) 0.46865(15) 0.8140(5) 0.0779(10) Uani 1 1 d . . .
C6 C 0.0750(6) 0.41424(16) 0.9049(5) 0.1038(13) Uani 1 1 d . . .
H6A H 0.0757 0.4213 1.0223 0.136 Uiso 1 1 calc R . .
H6B H 0.1744 0.3928 0.9124 0.136 Uiso 1 1 calc R . .
H6C H -0.0266 0.3938 0.8382 0.136 Uiso 1 1 calc R . .
C7 C -0.0172(3) 0.68520(12) 0.6884(4) 0.0573(7) Uani 1 1 d . . .
C8 C -0.0346(4) 0.73980(14) 0.7354(4) 0.0701(9) Uani 1 1 d . . .
H8 H 0.0552 0.7649 0.7555 0.084 Uiso 1 1 calc R . .
C9 C -0.1838(5) 0.75671(17) 0.7521(5) 0.0864(11) Uani 1 1 d . . .
H9 H -0.1954 0.7934 0.7839 0.104 Uiso 1 1 calc R . .
C10 C -0.3157(5) 0.7202(2) 0.7226(6) 0.0973(13) Uani 1 1 d . . .
H10 H -0.4174 0.7322 0.7333 0.117 Uiso 1 1 calc R . .
C11 C -0.3004(5) 0.6662(2) 0.6774(6) 0.1041(15) Uani 1 1 d . . .
H11 H -0.3904 0.6413 0.6599 0.125 Uiso 1 1 calc R . .
C12 C -0.1505(4) 0.64827(15) 0.6574(5) 0.0817(10) Uani 1 1 d . . .
H12 H -0.1404 0.6117 0.6235 0.098 Uiso 1 1 calc R . .
C13 C 0.3501(5) 0.66344(15) 1.0184(5) 0.0874(11) Uani 1 1 d . . .
H13A H 0.4352 0.6882 1.0021 0.105 Uiso 1 1 calc R . .
H13B H 0.2564 0.6866 1.0224 0.105 Uiso 1 1 calc R . .
C14 C 0.4285(5) 0.63574(17) 1.1938(5) 0.1049(13) Uani 1 1 d . . .
H14A H 0.3496 0.6089 1.2090 0.137 Uiso 1 1 calc R . .
H14B H 0.4544 0.6633 1.2863 0.137 Uiso 1 1 calc R . .
H14C H 0.5321 0.6172 1.1994 0.137 Uiso 1 1 calc R . .
H3 H 0.141(4) 0.5379(12) 0.620(4) 0.075(10) Uiso 1 1 d . . .
H2 H 0.362(4) 0.5553(14) 0.962(4) 0.082(11) Uiso 1 1 d . . .

loop_
_atom_site_aniso_label
_atom_site_aniso_U_11
_atom_site_aniso_U_22
_atom_site_aniso_U_33
_atom_site_aniso_U_23
_atom_site_aniso_U_13
_atom_site_aniso_U_12
S1 0.0714(5) 0.0556(5) 0.0772(6) 0.0136(4) 0.0364(4) 0.0115(4)
O1 0.0759(14) 0.0705(15) 0.144(2) 0.0394(15) 0.0599(15) 0.0059(12)
O2 0.142(2) 0.0874(17) 0.0657(16) 0.0090(13) 0.0461(15) 0.0366(16)
O3 0.0973(16) 0.0481(13) 0.0910(17) 0.0025(11) 0.0437(13) 0.0083(11)
O4 0.0953(18) 0.0881(19) 0.124(2) -0.0016(17) 0.0443(16) 0.0130(16)
C1 0.0622(17) 0.0479(17) 0.075(2) 0.0038(14) 0.0255(15) 0.0075(13)
C2 0.083(2) 0.055(2) 0.068(2) 0.0035(17) 0.0250(18) 0.0120(16)
C3 0.090(2) 0.0536(19) 0.072(2) 0.0005(16) 0.032(2) 0.0118(17)
C4 0.122(3) 0.071(2) 0.116(3) 0.000(2) 0.071(3) 0.015(2)
C5 0.102(3) 0.061(2) 0.074(2) -0.0130(17) 0.036(2) -0.001(2)
C6 0.146(3) 0.075(3) 0.106(3) -0.005(2) 0.063(3) -0.020(2)
C7 0.0559(16) 0.0549(17) 0.0576(18) 0.0057(14) 0.0161(13) -0.0013(14)
C8 0.0569(17) 0.067(2) 0.082(2) -0.0097(17) 0.0202(16) 0.0043(15)
C9 0.073(2) 0.095(3) 0.088(3) -0.004(2) 0.0242(19) 0.023(2)
C10 0.062(2) 0.127(4) 0.103(3) 0.039(3) 0.030(2) 0.022(2)
C11 0.054(2) 0.118(4) 0.127(4) 0.039(3) 0.016(2) -0.020(2)
C12 0.073(2) 0.067(2) 0.096(3) 0.0158(19) 0.0191(18) -0.0106(18)
C13 0.091(2) 0.061(2) 0.093(3) -0.012(2) 0.0129(19) 0.0059(18)
C14 0.114(3) 0.093(3) 0.087(3) -0.016(2) 0.011(2) -0.006(2)

loop_
_atom_type_symbol
_atom_type_description
_atom_type_scat_dispersion_real
_atom_type_scat_dispersion_imag
_atom_type_scat_source
C C 0.0033 0.0016 'International Tables Vol C Tables 4.2.6.8 and 6.1.1.4'
H H 0.0000 0.0000 'International Tables Vol C Tables 4.2.6.8 and 6.1.1.4'
O O 0.0106 0.0060 'International Tables Vol C Tables 4.2.6.8 and 6.1.1.4'
S S 0.1246 0.1234 'International Tables Vol C Tables 4.2.6.8 and 6.1.1.4'

loop_
_geom_angle_atom_site_label_1
_geom_angle_atom_site_label_2
_geom_angle_atom_site_label_3
_geom_angle
_geom_angle_site_symmetry_1
_geom_angle_site_symmetry_3
_geom_angle_publ_flag
O1 S1 O2 117.99(15) . . ?
O1 S1 C7 108.10(14) . . ?
O2 S1 C7 108.36(15) . . ?
O1 S1 C1 107.16(15) . . ?
O2 S1 C1 110.54(15) . . ?
C7 S1 C1 103.75(13) . . ?
C5 O3 C3 116.8(3) . . ?
C2 C1 C13 125.4(3) . . ?
C2 C1 S1 121.6(3) . . ?
C13 C1 S1 113.1(2) . . ?
C1 C2 C3 132.6(3) . . ?
C1 C2 H2 117(2) . . ?
C3 C2 H2 111(2) . . ?
O3 C3 C2 107.1(3) . . ?
O3 C3 C4 105.9(3) . . ?
C2 C3 C4 112.8(3) . . ?
O3 C3 H3 107.4(18) . . ?
C2 C3 H3 113.4(18) . . ?
C4 C3 H3 109.9(18) . . ?
C3 C4 H4A 109.5 . . ?
C3 C4 H4B 109.5 . . ?
H4A C4 H4B 109.5 . . ?
C3 C4 H4C 109.5 . . ?
H4A C4 H4C 109.5 . . ?
H4B C4 H4C 109.5 . . ?
O4 C5 O3 123.5(3) . . ?
O4 C5 C6 125.4(4) . . ?
O3 C5 C6 111.1(3) . . ?
C5 C6 H6A 109.5 . . ?
C5 C6 H6B 109.5 . . ?
H6A C6 H6B 109.5 . . ?
C5 C6 H6C 109.5 . . ?
H6A C6 H6C 109.5 . . ?
H6B C6 H6C 109.5 . . ?
C12 C7 C8 120.0(3) . . ?
C12 C7 S1 120.1(3) . . ?
C8 C7 S1 119.9(2) . . ?
C9 C8 C7 119.9(3) . . ?
C9 C8 H8 120.1 . . ?
C7 C8 H8 120.1 . . ?
C10 C9 C8 120.3(4) . . ?
C10 C9 H9 119.8 . . ?
C8 C9 H9 119.8 . . ?
C9 C10 C11 120.6(4) . . ?
C9 C10 H10 119.7 . . ?
C11 C10 H10 119.7 . . ?
C10 C11 C12 120.1(4) . . ?
C10 C11 H11 120.0 . . ?
C12 C11 H11 120.0 . . ?
C7 C12 C11 119.1(4) . . ?
C7 C12 H12 120.4 . . ?
C11 C12 H12 120.4 . . ?
C14 C13 C1 117.4(3) . . ?
C14 C13 H13A 108.0 . . ?
C1 C13 H13A 108.0 . . ?
C14 C13 H13B 107.9 . . ?
C1 C13 H13B 107.9 . . ?
H13A C13 H13B 107.2 . . ?
C13 C14 H14A 109.5 . . ?
C13 C14 H14B 109.5 . . ?
H14A C14 H14B 109.5 . . ?
C13 C14 H14C 109.5 . . ?
H14A C14 H14C 109.5 . . ?
H14B C14 H14C 109.5 . . ?

loop_
_geom_bond_atom_site_label_1
_geom_bond_atom_site_label_2
_geom_bond_distance
_geom_bond_site_symmetry_2
_geom_bond_publ_flag
S1 O1 1.430(2) . ?
S1 O2 1.435(2) . ?
S1 C7 1.752(3) . ?
S1 C1 1.768(3) . ?
O3 C5 1.335(4) . ?
O3 C3 1.460(4) . ?
O4 C5 1.190(4) . ?
C1 C2 1.333(4) . ?
C1 C13 1.497(4) . ?
C2 C3 1.485(5) . ?
C2 H2 0.89(3) . ?
C3 C4 1.502(4) . ?
C3 H3 0.97(3) . ?
C4 H4A 0.9600 . ?
C4 H4B 0.9600 . ?
C4 H4C 0.9600 . ?
C5 C6 1.498(5) . ?
C6 H6A 0.9600 . ?
C6 H6B 0.9600 . ?
C6 H6C 0.9600 . ?
C7 C12 1.374(4) . ?
C7 C8 1.384(4) . ?
C8 C9 1.363(4) . ?
C8 H8 0.9300 . ?
C9 C10 1.359(5) . ?
C9 H9 0.9300 . ?
C10 C11 1.362(6) . ?
C10 H10 0.9300 . ?
C11 C12 1.388(5) . ?
C11 H11 0.9300 . ?
C12 H12 0.9300 . ?
C13 C14 1.485(5) . ?
C13 H13A 0.9700 . ?
C13 H13B 0.9700 . ?
C14 H14A 0.9600 . ?
C14 H14B 0.9600 . ?
C14 H14C 0.9600 . ?

loop_
_geom_torsion_atom_site_label_1
_geom_torsion_atom_site_label_2
_geom_torsion_atom_site_label_3
_geom_torsion_atom_site_label_4
_geom_torsion
_geom_torsion_site_symmetry_1
_geom_torsion_site_symmetry_2
_geom_torsion_site_symmetry_3
_geom_torsion_site_symmetry_4
_geom_torsion_publ_flag
O1 S1 C1 C2 -135.5(3) . . . . ?
O2 S1 C1 C2 -5.7(3) . . . . ?
C7 S1 C1 C2 110.3(3) . . . . ?
O1 S1 C1 C13 43.6(3) . . . . ?
O2 S1 C1 C13 173.4(2) . . . . ?
C7 S1 C1 C13 -70.6(3) . . . . ?
C13 C1 C2 C3 -178.8(3) . . . . ?
S1 C1 C2 C3 0.2(5) . . . . ?
C5 O3 C3 C2 83.4(4) . . . . ?
C5 O3 C3 C4 -156.0(3) . . . . ?
C1 C2 C3 O3 -151.6(4) . . . . ?
C1 C2 C3 C4 92.4(5) . . . . ?
C3 O3 C5 O4 1.8(5) . . . . ?
C3 O3 C5 C6 -177.5(3) . . . . ?
O1 S1 C7 C12 167.0(3) . . . . ?
O2 S1 C7 C12 38.1(3) . . . . ?
C1 S1 C7 C12 -79.4(3) . . . . ?
O1 S1 C7 C8 -10.8(3) . . . . ?
O2 S1 C7 C8 -139.8(3) . . . . ?
C1 S1 C7 C8 102.7(3) . . . . ?
C12 C7 C8 C9 0.5(5) . . . . ?
S1 C7 C8 C9 178.3(2) . . . . ?
C7 C8 C9 C10 -0.1(5) . . . . ?
C8 C9 C10 C11 0.6(6) . . . . ?
C9 C10 C11 C12 -1.4(6) . . . . ?
C8 C7 C12 C11 -1.3(5) . . . . ?
S1 C7 C12 C11 -179.1(3) . . . . ?
C10 C11 C12 C7 1.7(6) . . . . ?
C2 C1 C13 C14 -7.4(5) . . . . ?
S1 C1 C13 C14 173.5(3) . . . . ?
